data_7717138
loop_
_publ_author_name
'Chen, Feng-Li'
'Liu, Xin-Li'
'Zhao, Yue'
'Li, Gang'
'Gao, Bo-Hong'
'Wang, Xin-Yi'

_publ_section_title
;
 Spin crossover Fe<sup>III</sup> complexes with a substituted Hqnal
 ligand: effects of anions and solvents.
;
_journal_issue 42
_journal_name_full 'Dalton transactions (Cambridge, England : 2003)'
_journal_page_first 17233
_journal_page_last 17243
_journal_paper_doi 10.1039/d4dt01954g
_journal_volume 53
_journal_year 2024
_chemical_formula_moiety 'C40 H24 Br2 Fe N4 O2, C2 F6 N O4 S2, C H2 Cl2'
_chemical_formula_sum 'C43 H26 Br2 Cl2 F6 Fe N5 O6 S2'
_chemical_formula_weight 1173.38
_space_group_crystal_system triclinic
_space_group_IT_number 2
_space_group_name_Hall '-P 1'
_space_group_name_H-M_alt 'P -1'
_atom_sites_solution_hydrogens geom
_atom_sites_solution_primary dual
_audit_creation_date 2024-03-22
_audit_creation_method
;
Olex2 1.5
(compiled 2024.02.16 svn.r378c4104 for OlexSys, GUI svn.r6928)
;
_audit_update_record
;
2024-07-03 deposited with the CCDC.	2024-10-02 downloaded from the CCDC.
;
_cell_angle_alpha 104.951(6)
_cell_angle_beta 101.543(7)
_cell_angle_gamma 112.366(6)
_cell_formula_units_Z 2
_cell_length_a 13.346(3)
_cell_length_b 13.720(3)
_cell_length_c 13.909(3)
_cell_measurement_reflns_used 9966
_cell_measurement_temperature 100.00
_cell_measurement_theta_max 54.00
_cell_measurement_theta_min 3.30
_cell_volume 2145.0(8)
_computing_cell_refinement 'SAINT V8.40B (?, 2016)'
_computing_data_reduction 'SAINT V8.40B (?, 2016)'
_computing_molecular_graphics 'Olex2 1.5 (Dolomanov et al., 2009)'
_computing_publication_material 'Olex2 1.5 (Dolomanov et al., 2009)'
_computing_structure_refinement 'SHELXL 2018/3 (Sheldrick, 2015)'
_computing_structure_solution 'SHELXT 2018/2 (Sheldrick, 2018)'
_diffrn_ambient_temperature 100.00
_diffrn_measured_fraction_theta_full 0.973
_diffrn_measured_fraction_theta_max 0.966
_diffrn_measurement_device_type 'Bruker APEX-II CCD'
_diffrn_measurement_method '\f and \w scans'
_diffrn_radiation_type GaK\a
_diffrn_radiation_wavelength 1.34139
_diffrn_reflns_av_R_equivalents 0.0492
_diffrn_reflns_av_unetI/netI 0.0421
_diffrn_reflns_Laue_measured_fraction_full 0.973
_diffrn_reflns_Laue_measured_fraction_max 0.966
_diffrn_reflns_limit_h_max 16
_diffrn_reflns_limit_h_min -16
_diffrn_reflns_limit_k_max 16
_diffrn_reflns_limit_k_min -16
_diffrn_reflns_limit_l_max 16
_diffrn_reflns_limit_l_min -16
_diffrn_reflns_number 27535
_diffrn_reflns_point_group_measured_fraction_full 0.973
_diffrn_reflns_point_group_measured_fraction_max 0.966
_diffrn_reflns_theta_full 53.594
_diffrn_reflns_theta_max 54.017
_diffrn_reflns_theta_min 3.260
_diffrn_source_current 2.85
_diffrn_source_power 0.1986165
_diffrn_source_voltage 69.69
_diffrn_standards_number 0
_exptl_absorpt_coefficient_mu 5.234
_exptl_absorpt_correction_T_max 0.7506
_exptl_absorpt_correction_T_min 0.4893
_exptl_absorpt_correction_type none
_exptl_absorpt_process_details
;
SADABS-2016/2 (Bruker,2016/2) was used for absorption correction.
wR2(int) was 0.1053 before and 0.0810 after correction.
The Ratio of minimum to maximum transmission is 0.6519.
The \l/2 correction factor is Not present.
;
_exptl_crystal_colour 'dull dark black'
_exptl_crystal_colour_lustre dull
_exptl_crystal_colour_modifier dark
_exptl_crystal_colour_primary black
_exptl_crystal_density_diffrn 1.817
_exptl_crystal_description block
_exptl_crystal_F_000 1166
_exptl_crystal_size_max 0.13
_exptl_crystal_size_mid 0.12
_exptl_crystal_size_min 0.11
_refine_diff_density_max 0.517
_refine_diff_density_min -0.695
_refine_diff_density_rms 0.103
_refine_ls_extinction_method none
_refine_ls_goodness_of_fit_ref 1.101
_refine_ls_hydrogen_treatment constr
_refine_ls_matrix_type full
_refine_ls_number_parameters 604
_refine_ls_number_reflns 7611
_refine_ls_number_restraints 0
_refine_ls_restrained_S_all 1.101
_refine_ls_R_factor_all 0.0394
_refine_ls_R_factor_gt 0.0354
_refine_ls_shift/su_max 0.001
_refine_ls_shift/su_mean 0.000
_refine_ls_structure_factor_coef Fsqd
_refine_ls_weighting_details 'w=1/[\s^2^(Fo^2^)+(0.0688P)^2^+0.9680P] where P=(Fo^2^+2Fc^2^)/3'
_refine_ls_weighting_scheme calc
_refine_ls_wR_factor_gt 0.1042
_refine_ls_wR_factor_ref 0.1096
_reflns_Friedel_coverage 0.000
_reflns_number_gt 6914
_reflns_number_total 7611
_reflns_threshold_expression 'I > 2\s(I)'
_cod_data_source_file d4dt01954g2.cif
_cod_data_source_block NTf@100K
_cod_depositor_comments 'Adding full bibliography for 7717133--7717140.cif.'
_cod_database_code 7717138
_shelx_shelxl_version_number 2018/3
_shelx_space_group_comment
;
The symmetry employed for this shelxl refinement is uniquely defined
by the following loop, which should always be used as a source of
symmetry information in preference to the above space-group names.
They are only intended as comments.
;
_shelx_estimated_absorpt_t_max 0.597
_shelx_estimated_absorpt_t_min 0.549
_olex2_refinement_description
;
1. Fixed Uiso
 At 1.2 times of:
  All C(H) groups, All C(H,H) groups
2.a Secondary CH2 refined with riding coordinates:
 C41(H41A,H41B)
2.b Aromatic/amide H refined with riding coordinates:
 C14(H14), C10(H10), C19(H19), C28(H28), C33(H33), C11(H11), C13(H13), C9(H9),
 C20(H20), C7(H7), C31(H31), C39(H39), C40(H40), C8(H8), C18(H18), C38(H38),
 C2(H2), C30(H30), C27(H27), C22(H22), C23(H23), C34(H34), C29(H29), C3(H3)
;
_olex2_submission_special_instructions 'No special instructions were received'

loop_
_space_group_symop_operation_xyz
'x, y, z'
'-x, -y, -z'

loop_
_atom_site_label
_atom_site_type_symbol
_atom_site_fract_x
_atom_site_fract_y
_atom_site_fract_z
_atom_site_U_iso_or_equiv
_atom_site_adp_type
_atom_site_occupancy
_atom_site_site_symmetry_order
_atom_site_calc_flag
_atom_site_refinement_flags_posn
_atom_site_refinement_flags_adp
_atom_site_refinement_flags_occupancy
_atom_site_disorder_assembly
_atom_site_disorder_group
Br2 Br 0.50340(2) 0.14525(2) -0.34412(2) 0.02431(10) Uani 1 1 d . . . . .
Br1 Br 0.58465(2) 1.00456(2) 0.12855(2) 0.02137(10) Uani 1 1 d . . . . .
Fe1 Fe 0.91489(3) 0.72341(3) -0.02952(3) 0.01389(11) Uani 1 1 d . . . . .
O2 O 1.03834(16) 0.81088(15) 0.10343(14) 0.0180(4) Uani 1 1 d . . . . .
C14 C 0.6837(2) 0.2702(2) -0.1469(2) 0.0189(6) Uani 1 1 d . . . . .
H14 H 0.663380 0.197808 -0.141910 0.023 Uiso 1 1 calc R U . . .
O1 O 1.01591(16) 0.72926(16) -0.11113(15) 0.0189(4) Uani 1 1 d . . . . .
N3 N 0.89554(18) 0.57871(18) 0.00694(17) 0.0143(4) Uani 1 1 d . . . . .
N4 N 0.79597(19) 0.75046(19) 0.04421(17) 0.0158(5) Uani 1 1 d . . . . .
N1 N 0.89346(19) 0.85057(18) -0.07565(17) 0.0152(5) Uani 1 1 d . . . . .
N2 N 0.77342(19) 0.58879(19) -0.16211(18) 0.0172(5) Uani 1 1 d . . . . .
C10 C 1.0724(2) 0.5505(2) 0.2791(2) 0.0189(6) Uani 1 1 d . . . . .
H10 H 1.013294 0.484824 0.222197 0.023 Uiso 1 1 calc R U . . .
C19 C 0.6290(2) 0.5091(3) -0.3315(2) 0.0228(6) Uani 1 1 d . . . . .
H19 H 0.592066 0.521059 -0.390008 0.027 Uiso 1 1 calc R U . . .
C28 C 1.0275(2) 1.0056(2) -0.2807(2) 0.0204(6) Uani 1 1 d . . . . .
H28 H 0.981565 1.029251 -0.245962 0.024 Uiso 1 1 calc R U . . .
C33 C 0.7936(2) 0.9731(2) -0.0506(2) 0.0185(6) Uani 1 1 d . . . . .
H33 H 0.824946 1.010054 -0.094380 0.022 Uiso 1 1 calc R U . . .
C6 C 1.0463(2) 0.6756(2) 0.1809(2) 0.0140(5) Uani 1 1 d . . . . .
C4 C 1.1924(2) 0.7539(2) 0.3588(2) 0.0178(6) Uani 1 1 d . . . . .
C15 C 0.6236(2) 0.2788(2) -0.2340(2) 0.0183(6) Uani 1 1 d . . . . .
C11 C 0.9589(2) 0.5800(2) 0.0931(2) 0.0151(5) Uani 1 1 d . . . . .
H11 H 0.944480 0.508076 0.097132 0.018 Uiso 1 1 calc R U . . .
C37 C 0.7705(2) 0.8346(2) 0.0306(2) 0.0147(5) Uani 1 1 d . . . . .
C13 C 0.7750(2) 0.3672(2) -0.0645(2) 0.0181(6) Uani 1 1 d . . . . .
H13 H 0.816036 0.359562 -0.004966 0.022 Uiso 1 1 calc R U . . .
C17 C 0.7417(2) 0.4820(2) -0.1594(2) 0.0154(5) Uani 1 1 d . . . . .
C32 C 0.8199(2) 0.8895(2) -0.03499(19) 0.0148(5) Uani 1 1 d . . . . .
C9 C 1.1271(3) 0.5394(3) 0.3671(2) 0.0234(6) Uani 1 1 d . . . . .
H9 H 1.104284 0.465944 0.370074 0.028 Uiso 1 1 calc R U . . .
C12 C 0.8050(2) 0.4730(2) -0.0699(2) 0.0152(5) Uani 1 1 d . . . . .
C21 C 1.0434(2) 0.7787(2) -0.1769(2) 0.0164(5) Uani 1 1 d . . . . .
C24 C 1.1206(2) 0.8859(2) -0.3161(2) 0.0199(6) Uani 1 1 d . . . . .
C20 C 0.5946(2) 0.4025(2) -0.3307(2) 0.0220(6) Uani 1 1 d . . . . .
H20 H 0.533105 0.339687 -0.388499 0.026 Uiso 1 1 calc R U . . .
C7 C 1.2481(2) 0.7389(3) 0.4475(2) 0.0216(6) Uani 1 1 d . . . . .
H7 H 1.309114 0.803125 0.504449 0.026 Uiso 1 1 calc R U . . .
C36 C 0.6993(2) 0.8675(2) 0.0810(2) 0.0169(5) Uani 1 1 d . . . . .
C35 C 0.6763(2) 0.9548(2) 0.0613(2) 0.0169(5) Uani 1 1 d . . . . .
C31 C 1.1630(3) 0.9410(3) -0.3830(2) 0.0236(6) Uani 1 1 d . . . . .
H31 H 1.209816 0.919124 -0.417742 0.028 Uiso 1 1 calc R U . . .
C39 C 0.6822(2) 0.7265(3) 0.1579(2) 0.0226(6) Uani 1 1 d . . . . .
H39 H 0.652798 0.687173 0.200922 0.027 Uiso 1 1 calc R U . . .
C40 C 0.6559(2) 0.8106(2) 0.1460(2) 0.0185(6) Uani 1 1 d . . . . .
H40 H 0.608547 0.830708 0.181336 0.022 Uiso 1 1 calc R U . . .
C8 C 1.2157(3) 0.6332(3) 0.4528(2) 0.0242(6) Uani 1 1 d . . . . .
H8 H 1.252589 0.623876 0.513236 0.029 Uiso 1 1 calc R U . . .
C18 C 0.7185(2) 0.6004(2) -0.2461(2) 0.0208(6) Uani 1 1 d . . . . .
H18 H 0.741579 0.674285 -0.247896 0.025 Uiso 1 1 calc R U . . .
C38 C 0.7531(2) 0.6990(2) 0.1061(2) 0.0195(6) Uani 1 1 d . . . . .
H38 H 0.771431 0.640875 0.115645 0.023 Uiso 1 1 calc R U . . .
C2 C 1.1747(2) 0.8805(2) 0.2700(2) 0.0188(6) Uani 1 1 d . . . . .
H2 H 1.199834 0.955090 0.269508 0.023 Uiso 1 1 calc R U . . .
C1 C 1.0827(2) 0.7873(2) 0.1821(2) 0.0168(5) Uani 1 1 d . . . . .
C5 C 1.1025(2) 0.6586(2) 0.2718(2) 0.0162(5) Uani 1 1 d . . . . .
C16 C 0.6508(2) 0.3852(2) -0.2434(2) 0.0180(6) Uani 1 1 d . . . . .
C30 C 1.1384(3) 1.0247(3) -0.3987(2) 0.0250(6) Uani 1 1 d . . . . .
H30 H 1.167592 1.060787 -0.443892 0.030 Uiso 1 1 calc R U . . .
C27 C 0.9389(2) 0.8925(2) -0.1406(2) 0.0157(5) Uani 1 1 d . . . . .
H27 H 0.922025 0.949800 -0.154517 0.019 Uiso 1 1 calc R U . . .
C22 C 1.1119(2) 0.7485(2) -0.2331(2) 0.0203(6) Uani 1 1 d . . . . .
H22 H 1.132880 0.691977 -0.223447 0.024 Uiso 1 1 calc R U . . .
C23 C 1.1479(2) 0.7989(2) -0.3004(2) 0.0205(6) Uani 1 1 d . . . . .
H23 H 1.192180 0.775747 -0.337840 0.025 Uiso 1 1 calc R U . . .
C34 C 0.7217(2) 1.0053(2) -0.0034(2) 0.0195(6) Uani 1 1 d . . . . .
H34 H 0.704283 1.062648 -0.016571 0.023 Uiso 1 1 calc R U . . .
C29 C 1.0689(3) 1.0569(3) -0.3468(2) 0.0248(6) Uani 1 1 d . . . . .
H29 H 1.050576 1.114539 -0.357602 0.030 Uiso 1 1 calc R U . . .
C26 C 1.0104(2) 0.8617(2) -0.1923(2) 0.0162(5) Uani 1 1 d . . . . .
C25 C 1.0512(2) 0.9187(2) -0.26289(19) 0.0163(5) Uani 1 1 d . . . . .
C3 C 1.2267(2) 0.8640(2) 0.3544(2) 0.0201(6) Uani 1 1 d . . . . .
H3 H 1.287557 0.927572 0.411985 0.024 Uiso 1 1 calc R U . . .
S1 S 0.70613(6) 0.42935(6) 0.22278(5) 0.01926(16) Uani 1 1 d . . . . .
S2 S 0.69782(6) 0.59237(6) 0.38568(5) 0.02032(16) Uani 1 1 d . . . . .
F5 F 0.55796(17) 0.25973(17) 0.05296(16) 0.0458(5) Uani 1 1 d . . . . .
F1 F 0.91207(17) 0.74866(17) 0.45793(17) 0.0477(6) Uani 1 1 d . . . . .
F3 F 0.84778(18) 0.69292(16) 0.57458(14) 0.0397(5) Uani 1 1 d . . . . .
F6 F 0.48215(15) 0.34817(18) 0.14252(16) 0.0413(5) Uani 1 1 d . . . . .
F2 F 0.89089(15) 0.58721(17) 0.46345(15) 0.0356(4) Uani 1 1 d . . . . .
F4 F 0.57603(17) 0.42159(17) 0.04926(14) 0.0384(5) Uani 1 1 d . . . . .
O3 O 0.79209(18) 0.44205(19) 0.17282(16) 0.0281(5) Uani 1 1 d . . . . .
O4 O 0.68915(19) 0.35577(18) 0.28112(17) 0.0281(5) Uani 1 1 d . . . . .
O5 O 0.63418(18) 0.50733(18) 0.42205(16) 0.0270(5) Uani 1 1 d . . . . .
O6 O 0.6716(2) 0.68505(19) 0.39078(17) 0.0310(5) Uani 1 1 d . . . . .
N5 N 0.7119(2) 0.5482(2) 0.27485(19) 0.0235(5) Uani 1 1 d . . . . .
C43 C 0.8462(3) 0.6593(3) 0.4754(2) 0.0278(7) Uani 1 1 d . . . . .
C42 C 0.5724(3) 0.3614(3) 0.1103(2) 0.0294(7) Uani 1 1 d . . . . .
Cl1 Cl 0.65431(9) 0.78064(8) 0.62660(8) 0.0449(2) Uani 1 1 d . . . . .
Cl2 Cl 0.52788(7) 0.90288(7) 0.69021(7) 0.0377(2) Uani 1 1 d . . . . .
C41 C 0.5512(3) 0.7839(3) 0.6873(3) 0.0373(8) Uani 1 1 d . . . . .
H41A H 0.578018 0.787163 0.760337 0.045 Uiso 1 1 calc R U . . .
H41B H 0.477985 0.713713 0.648000 0.045 Uiso 1 1 calc R U . . .

loop_
_atom_site_aniso_label
_atom_site_aniso_U_11
_atom_site_aniso_U_22
_atom_site_aniso_U_33
_atom_site_aniso_U_23
_atom_site_aniso_U_13
_atom_site_aniso_U_12
Br2 0.02355(17) 0.01733(17) 0.02167(17) 0.00287(12) 0.00513(13) 0.00311(13)
Br1 0.02279(17) 0.02305(18) 0.02346(17) 0.00873(13) 0.01094(13) 0.01389(13)
Fe1 0.0179(2) 0.0125(2) 0.0139(2) 0.00765(16) 0.00590(16) 0.00747(17)
O2 0.0220(9) 0.0146(9) 0.0183(9) 0.0096(8) 0.0058(8) 0.0075(8)
C14 0.0247(14) 0.0148(13) 0.0203(14) 0.0085(11) 0.0122(12) 0.0086(11)
O1 0.0239(10) 0.0188(10) 0.0210(10) 0.0114(8) 0.0106(8) 0.0124(8)
N3 0.0161(11) 0.0132(11) 0.0140(11) 0.0058(9) 0.0062(9) 0.0061(9)
N4 0.0187(11) 0.0152(11) 0.0140(11) 0.0071(9) 0.0058(9) 0.0070(9)
N1 0.0181(11) 0.0137(11) 0.0148(11) 0.0056(9) 0.0055(9) 0.0081(9)
N2 0.0204(11) 0.0153(11) 0.0187(12) 0.0085(9) 0.0072(9) 0.0091(9)
C10 0.0209(13) 0.0164(14) 0.0193(14) 0.0081(11) 0.0061(11) 0.0077(11)
C19 0.0233(14) 0.0265(16) 0.0184(14) 0.0090(12) 0.0024(12) 0.0129(12)
C28 0.0237(14) 0.0207(15) 0.0192(14) 0.0101(11) 0.0088(12) 0.0101(12)
C33 0.0200(13) 0.0164(14) 0.0193(14) 0.0091(11) 0.0062(11) 0.0070(11)
C6 0.0184(13) 0.0141(13) 0.0141(12) 0.0072(10) 0.0077(10) 0.0095(10)
C4 0.0211(13) 0.0200(14) 0.0144(13) 0.0064(11) 0.0066(11) 0.0111(11)
C15 0.0178(13) 0.0180(14) 0.0169(13) 0.0043(11) 0.0087(11) 0.0060(11)
C11 0.0183(13) 0.0133(13) 0.0183(13) 0.0082(10) 0.0088(11) 0.0089(10)
C37 0.0172(13) 0.0122(13) 0.0123(12) 0.0042(10) 0.0034(10) 0.0052(10)
C13 0.0219(13) 0.0214(14) 0.0148(13) 0.0088(11) 0.0088(11) 0.0108(11)
C17 0.0199(13) 0.0182(14) 0.0131(12) 0.0076(10) 0.0102(11) 0.0100(11)
C32 0.0167(13) 0.0149(13) 0.0107(12) 0.0040(10) 0.0028(10) 0.0066(10)
C9 0.0323(16) 0.0212(15) 0.0223(15) 0.0139(12) 0.0101(13) 0.0133(13)
C12 0.0174(13) 0.0162(13) 0.0148(13) 0.0059(10) 0.0086(11) 0.0086(11)
C21 0.0166(13) 0.0156(13) 0.0124(12) 0.0054(10) 0.0022(10) 0.0042(11)
C24 0.0207(14) 0.0185(14) 0.0168(13) 0.0044(11) 0.0058(11) 0.0070(11)
C20 0.0228(14) 0.0247(15) 0.0171(14) 0.0066(12) 0.0044(11) 0.0112(12)
C7 0.0243(14) 0.0261(16) 0.0167(13) 0.0078(11) 0.0062(11) 0.0142(12)
C36 0.0148(13) 0.0165(13) 0.0160(13) 0.0057(10) 0.0028(10) 0.0052(11)
C35 0.0177(13) 0.0176(14) 0.0152(13) 0.0048(10) 0.0054(11) 0.0085(11)
C31 0.0275(15) 0.0242(15) 0.0206(14) 0.0090(12) 0.0141(12) 0.0097(12)
C39 0.0244(14) 0.0278(16) 0.0218(14) 0.0155(12) 0.0112(12) 0.0121(12)
C40 0.0216(14) 0.0212(14) 0.0155(13) 0.0079(11) 0.0089(11) 0.0103(11)
C8 0.0304(15) 0.0280(16) 0.0174(14) 0.0125(12) 0.0053(12) 0.0152(13)
C18 0.0278(15) 0.0207(15) 0.0191(14) 0.0103(11) 0.0067(12) 0.0146(12)
C38 0.0250(14) 0.0211(14) 0.0179(13) 0.0112(11) 0.0085(11) 0.0126(12)
C2 0.0231(14) 0.0138(13) 0.0212(14) 0.0070(11) 0.0081(11) 0.0095(11)
C1 0.0197(13) 0.0198(14) 0.0193(13) 0.0101(11) 0.0112(11) 0.0131(11)
C5 0.0197(13) 0.0204(14) 0.0132(13) 0.0088(11) 0.0086(11) 0.0108(11)
C16 0.0188(13) 0.0207(14) 0.0185(13) 0.0074(11) 0.0110(11) 0.0106(11)
C30 0.0316(16) 0.0250(16) 0.0205(14) 0.0129(12) 0.0139(13) 0.0092(13)
C27 0.0177(13) 0.0145(13) 0.0139(12) 0.0066(10) 0.0028(10) 0.0067(11)
C22 0.0222(14) 0.0149(14) 0.0228(14) 0.0049(11) 0.0070(12) 0.0091(11)
C23 0.0223(14) 0.0177(14) 0.0204(14) 0.0046(11) 0.0096(12) 0.0083(11)
C34 0.0201(14) 0.0155(14) 0.0227(14) 0.0067(11) 0.0043(11) 0.0095(11)
C29 0.0322(16) 0.0216(15) 0.0243(15) 0.0130(12) 0.0102(13) 0.0127(13)
C26 0.0168(13) 0.0149(13) 0.0133(12) 0.0047(10) 0.0030(10) 0.0050(10)
C25 0.0183(13) 0.0144(13) 0.0107(12) 0.0026(10) 0.0017(10) 0.0048(11)
C3 0.0218(14) 0.0181(14) 0.0189(14) 0.0057(11) 0.0057(11) 0.0087(11)
S1 0.0209(3) 0.0204(4) 0.0171(3) 0.0087(3) 0.0068(3) 0.0086(3)
S2 0.0249(4) 0.0198(4) 0.0158(3) 0.0074(3) 0.0054(3) 0.0098(3)
F5 0.0404(11) 0.0283(11) 0.0405(12) -0.0075(9) -0.0034(9) 0.0094(9)
F1 0.0365(11) 0.0358(11) 0.0457(12) 0.0262(10) -0.0038(9) -0.0066(9)
F3 0.0520(12) 0.0347(11) 0.0166(9) 0.0047(8) 0.0000(8) 0.0128(9)
F6 0.0208(9) 0.0472(12) 0.0473(12) 0.0159(10) 0.0084(9) 0.0094(9)
F2 0.0296(9) 0.0436(12) 0.0363(10) 0.0217(9) 0.0053(8) 0.0178(9)
F4 0.0388(11) 0.0410(11) 0.0249(9) 0.0134(8) -0.0012(8) 0.0129(9)
O3 0.0273(11) 0.0352(12) 0.0256(11) 0.0124(9) 0.0138(9) 0.0150(10)
O4 0.0374(12) 0.0263(11) 0.0299(11) 0.0167(9) 0.0158(10) 0.0173(10)
O5 0.0289(11) 0.0282(11) 0.0229(11) 0.0107(9) 0.0117(9) 0.0100(9)
O6 0.0417(13) 0.0306(12) 0.0279(11) 0.0112(9) 0.0128(10) 0.0225(10)
N5 0.0334(14) 0.0235(13) 0.0165(12) 0.0102(10) 0.0089(10) 0.0136(11)
C43 0.0293(16) 0.0253(16) 0.0202(15) 0.0121(12) 0.0011(12) 0.0050(13)
C42 0.0245(15) 0.0295(17) 0.0269(16) 0.0049(13) 0.0047(13) 0.0105(13)
Cl1 0.0617(6) 0.0463(5) 0.0606(6) 0.0327(5) 0.0407(5) 0.0395(5)
Cl2 0.0377(4) 0.0335(4) 0.0450(5) 0.0102(4) 0.0172(4) 0.0205(4)
C41 0.043(2) 0.0284(18) 0.046(2) 0.0183(16) 0.0236(17) 0.0147(15)

loop_
_atom_type_symbol
_atom_type_description
_atom_type_scat_dispersion_real
_atom_type_scat_dispersion_imag
_atom_type_scat_source
C C 0.0137 0.0067 'International Tables Vol C Tables 4.2.6.8 and 6.1.1.4'
H H 0.0000 0.0000 'International Tables Vol C Tables 4.2.6.8 and 6.1.1.4'
Br Br -0.9338 1.0006 'International Tables Vol C Tables 4.2.6.8 and 6.1.1.4'
Cl Cl 0.3281 0.5435 'International Tables Vol C Tables 4.2.6.8 and 6.1.1.4'
F F 0.0583 0.0400 'International Tables Vol C Tables 4.2.6.8 and 6.1.1.4'
Fe Fe -0.2673 2.5550 'International Tables Vol C Tables 4.2.6.8 and 6.1.1.4'
N N 0.0241 0.0134 'International Tables Vol C Tables 4.2.6.8 and 6.1.1.4'
O O 0.0389 0.0241 'International Tables Vol C Tables 4.2.6.8 and 6.1.1.4'
S S 0.2925 0.4295 'International Tables Vol C Tables 4.2.6.8 and 6.1.1.4'

loop_
_geom_angle_atom_site_label_1
_geom_angle_atom_site_label_2
_geom_angle_atom_site_label_3
_geom_angle
_geom_angle_site_symmetry_1
_geom_angle_site_symmetry_3
_geom_angle_publ_flag
O2 Fe1 N3 87.02(8) . . ?
O2 Fe1 N4 90.37(8) . . ?
O2 Fe1 N1 102.03(8) . . ?
O2 Fe1 N2 164.11(8) . . ?
O1 Fe1 O2 94.02(8) . . ?
O1 Fe1 N3 102.03(8) . . ?
O1 Fe1 N4 164.03(8) . . ?
O1 Fe1 N1 86.75(8) . . ?
O1 Fe1 N2 90.41(9) . . ?
N3 Fe1 N4 93.53(8) . . ?
N3 Fe1 N2 77.12(8) . . ?
N1 Fe1 N3 167.02(9) . . ?
N1 Fe1 N4 77.31(8) . . ?
N1 Fe1 N2 93.44(9) . . ?
N2 Fe1 N4 89.52(9) . . ?
C1 O2 Fe1 134.80(17) . . ?
C15 C14 H14 119.5 . . ?
C15 C14 C13 121.0(3) . . ?
C13 C14 H14 119.5 . . ?
C21 O1 Fe1 135.22(18) . . ?
C11 N3 Fe1 124.84(18) . . ?
C11 N3 C12 119.6(2) . . ?
C12 N3 Fe1 115.52(16) . . ?
C37 N4 Fe1 115.01(17) . . ?
C38 N4 Fe1 125.96(19) . . ?
C38 N4 C37 118.8(2) . . ?
C32 N1 Fe1 115.67(17) . . ?
C27 N1 Fe1 125.22(18) . . ?
C27 N1 C32 119.1(2) . . ?
C17 N2 Fe1 115.49(17) . . ?
C18 N2 Fe1 125.49(19) . . ?
C18 N2 C17 119.0(2) . . ?
C9 C10 H10 119.5 . . ?
C9 C10 C5 121.1(3) . . ?
C5 C10 H10 119.5 . . ?
C20 C19 H19 120.2 . . ?
C20 C19 C18 119.6(3) . . ?
C18 C19 H19 120.2 . . ?
C29 C28 H28 119.1 . . ?
C29 C28 C25 121.8(3) . . ?
C25 C28 H28 119.1 . . ?
C32 C33 H33 119.2 . . ?
C32 C33 C34 121.7(3) . . ?
C34 C33 H33 119.2 . . ?
C11 C6 C5 119.3(2) . . ?
C1 C6 C11 122.0(2) . . ?
C1 C6 C5 118.8(2) . . ?
C7 C4 C5 120.2(3) . . ?
C7 C4 C3 120.6(3) . . ?
C5 C4 C3 119.1(2) . . ?
C14 C15 Br2 119.4(2) . . ?
C14 C15 C16 120.9(3) . . ?
C16 C15 Br2 119.7(2) . . ?
N3 C11 C6 128.0(2) . . ?
N3 C11 H11 116.0 . . ?
C6 C11 H11 116.0 . . ?
N4 C37 C32 117.2(2) . . ?
N4 C37 C36 121.4(2) . . ?
C36 C37 C32 121.4(2) . . ?
C14 C13 H13 119.9 . . ?
C12 C13 C14 120.3(3) . . ?
C12 C13 H13 119.9 . . ?
N2 C17 C12 117.2(2) . . ?
N2 C17 C16 121.2(2) . . ?
C16 C17 C12 121.7(2) . . ?
N1 C32 C37 114.7(2) . . ?
C33 C32 N1 127.5(2) . . ?
C33 C32 C37 117.8(2) . . ?
C10 C9 H9 119.1 . . ?
C10 C9 C8 121.9(3) . . ?
C8 C9 H9 119.1 . . ?
C13 C12 N3 126.6(2) . . ?
C13 C12 C17 118.7(2) . . ?
C17 C12 N3 114.7(2) . . ?
O1 C21 C22 117.5(2) . . ?
O1 C21 C26 122.9(2) . . ?
C26 C21 C22 119.6(2) . . ?
C31 C24 C23 120.7(3) . . ?
C31 C24 C25 119.6(3) . . ?
C25 C24 C23 119.7(3) . . ?
C19 C20 H20 120.1 . . ?
C19 C20 C16 119.9(3) . . ?
C16 C20 H20 120.1 . . ?
C4 C7 H7 119.4 . . ?
C8 C7 C4 121.2(3) . . ?
C8 C7 H7 119.4 . . ?
C35 C36 C37 117.4(2) . . ?
C40 C36 C37 117.8(2) . . ?
C40 C36 C35 124.8(3) . . ?
C36 C35 Br1 119.3(2) . . ?
C34 C35 Br1 119.7(2) . . ?
C34 C35 C36 121.0(2) . . ?
C24 C31 H31 119.2 . . ?
C30 C31 C24 121.7(3) . . ?
C30 C31 H31 119.2 . . ?
C40 C39 H39 120.3 . . ?
C40 C39 C38 119.3(3) . . ?
C38 C39 H39 120.3 . . ?
C36 C40 H40 120.2 . . ?
C39 C40 C36 119.7(3) . . ?
C39 C40 H40 120.2 . . ?
C9 C8 H8 120.7 . . ?
C7 C8 C9 118.5(3) . . ?
C7 C8 H8 120.7 . . ?
N2 C18 C19 122.9(3) . . ?
N2 C18 H18 118.5 . . ?
C19 C18 H18 118.5 . . ?
N4 C38 C39 123.0(3) . . ?
N4 C38 H38 118.5 . . ?
C39 C38 H38 118.5 . . ?
C1 C2 H2 119.6 . . ?
C3 C2 H2 119.6 . . ?
C3 C2 C1 120.8(3) . . ?
O2 C1 C6 123.1(2) . . ?
O2 C1 C2 116.8(2) . . ?
C6 C1 C2 120.1(2) . . ?
C10 C5 C6 123.4(2) . . ?
C10 C5 C4 117.1(2) . . ?
C4 C5 C6 119.5(2) . . ?
C15 C16 C17 117.5(2) . . ?
C15 C16 C20 125.0(3) . . ?
C17 C16 C20 117.5(3) . . ?
C31 C30 H30 120.6 . . ?
C31 C30 C29 118.9(3) . . ?
C29 C30 H30 120.6 . . ?
N1 C27 H27 116.3 . . ?
N1 C27 C26 127.5(3) . . ?
C26 C27 H27 116.3 . . ?
C21 C22 H22 119.3 . . ?
C23 C22 C21 121.3(3) . . ?
C23 C22 H22 119.3 . . ?
C24 C23 H23 119.3 . . ?
C22 C23 C24 121.5(3) . . ?
C22 C23 H23 119.3 . . ?
C33 C34 H34 119.7 . . ?
C35 C34 C33 120.7(3) . . ?
C35 C34 H34 119.7 . . ?
C28 C29 C30 120.7(3) . . ?
C28 C29 H29 119.7 . . ?
C30 C29 H29 119.7 . . ?
C21 C26 C27 121.9(2) . . ?
C21 C26 C25 119.4(2) . . ?
C27 C26 C25 118.7(2) . . ?
C28 C25 C24 117.3(2) . . ?
C28 C25 C26 124.2(2) . . ?
C24 C25 C26 118.4(2) . . ?
C4 C3 H3 119.1 . . ?
C2 C3 C4 121.7(3) . . ?
C2 C3 H3 119.1 . . ?
O3 S1 N5 109.27(13) . . ?
O3 S1 C42 102.81(14) . . ?
O4 S1 O3 118.46(13) . . ?
O4 S1 N5 117.52(13) . . ?
O4 S1 C42 105.07(14) . . ?
N5 S1 C42 100.84(14) . . ?
O5 S2 N5 116.46(13) . . ?
O5 S2 C43 104.95(13) . . ?
O6 S2 O5 118.89(13) . . ?
O6 S2 N5 108.33(13) . . ?
O6 S2 C43 104.13(14) . . ?
N5 S2 C43 101.78(14) . . ?
S1 N5 S2 125.21(16) . . ?
F1 C43 S2 111.0(2) . . ?
F1 C43 F3 108.7(3) . . ?
F1 C43 F2 108.1(3) . . ?
F3 C43 S2 109.2(2) . . ?
F2 C43 S2 111.1(2) . . ?
F2 C43 F3 108.6(2) . . ?
F5 C42 S1 108.5(2) . . ?
F6 C42 S1 111.2(2) . . ?
F6 C42 F5 108.9(3) . . ?
F4 C42 S1 111.5(2) . . ?
F4 C42 F5 108.4(3) . . ?
F4 C42 F6 108.2(3) . . ?
Cl1 C41 Cl2 110.77(18) . . ?
Cl1 C41 H41A 109.5 . . ?
Cl1 C41 H41B 109.5 . . ?
Cl2 C41 H41A 109.5 . . ?
Cl2 C41 H41B 109.5 . . ?
H41A C41 H41B 108.1 . . ?

loop_
_geom_bond_atom_site_label_1
_geom_bond_atom_site_label_2
_geom_bond_distance
_geom_bond_site_symmetry_2
_geom_bond_publ_flag
Br2 C15 1.900(3) . ?
Br1 C35 1.898(3) . ?
Fe1 O2 1.9248(19) . ?
Fe1 O1 1.9210(19) . ?
Fe1 N3 2.109(2) . ?
Fe1 N4 2.147(2) . ?
Fe1 N1 2.103(2) . ?
Fe1 N2 2.138(2) . ?
O2 C1 1.311(3) . ?
C14 H14 0.9500 . ?
C14 C15 1.372(4) . ?
C14 C13 1.410(4) . ?
O1 C21 1.303(3) . ?
N3 C11 1.313(3) . ?
N3 C12 1.434(3) . ?
N4 C37 1.368(3) . ?
N4 C38 1.331(3) . ?
N1 C32 1.426(3) . ?
N1 C27 1.317(3) . ?
N2 C17 1.375(3) . ?
N2 C18 1.330(4) . ?
C10 H10 0.9500 . ?
C10 C9 1.370(4) . ?
C10 C5 1.418(4) . ?
C19 H19 0.9500 . ?
C19 C20 1.360(4) . ?
C19 C18 1.390(4) . ?
C28 H28 0.9500 . ?
C28 C29 1.374(4) . ?
C28 C25 1.410(4) . ?
C33 H33 0.9500 . ?
C33 C32 1.375(4) . ?
C33 C34 1.404(4) . ?
C6 C11 1.418(4) . ?
C6 C1 1.416(4) . ?
C6 C5 1.456(4) . ?
C4 C7 1.413(4) . ?
C4 C5 1.422(4) . ?
C4 C3 1.425(4) . ?
C15 C16 1.412(4) . ?
C11 H11 0.9500 . ?
C37 C32 1.432(4) . ?
C37 C36 1.424(4) . ?
C13 H13 0.9500 . ?
C13 C12 1.379(4) . ?
C17 C12 1.420(4) . ?
C17 C16 1.416(4) . ?
C9 H9 0.9500 . ?
C9 C8 1.400(4) . ?
C21 C22 1.424(4) . ?
C21 C26 1.417(4) . ?
C24 C31 1.416(4) . ?
C24 C23 1.428(4) . ?
C24 C25 1.424(4) . ?
C20 H20 0.9500 . ?
C20 C16 1.419(4) . ?
C7 H7 0.9500 . ?
C7 C8 1.374(4) . ?
C36 C35 1.420(4) . ?
C36 C40 1.412(4) . ?
C35 C34 1.370(4) . ?
C31 H31 0.9500 . ?
C31 C30 1.366(4) . ?
C39 H39 0.9500 . ?
C39 C40 1.366(4) . ?
C39 C38 1.400(4) . ?
C40 H40 0.9500 . ?
C8 H8 0.9500 . ?
C18 H18 0.9500 . ?
C38 H38 0.9500 . ?
C2 H2 0.9500 . ?
C2 C1 1.427(4) . ?
C2 C3 1.356(4) . ?
C30 H30 0.9500 . ?
C30 C29 1.412(4) . ?
C27 H27 0.9500 . ?
C27 C26 1.425(4) . ?
C22 H22 0.9500 . ?
C22 C23 1.358(4) . ?
C23 H23 0.9500 . ?
C34 H34 0.9500 . ?
C29 H29 0.9500 . ?
C26 C25 1.469(4) . ?
C3 H3 0.9500 . ?
S1 O3 1.435(2) . ?
S1 O4 1.432(2) . ?
S1 N5 1.569(3) . ?
S1 C42 1.834(3) . ?
S2 O5 1.436(2) . ?
S2 O6 1.430(2) . ?
S2 N5 1.581(2) . ?
S2 C43 1.833(3) . ?
F5 C42 1.334(4) . ?
F1 C43 1.324(3) . ?
F3 C43 1.330(4) . ?
F6 C42 1.333(4) . ?
F2 C43 1.328(4) . ?
F4 C42 1.324(4) . ?
Cl1 C41 1.761(4) . ?
Cl2 C41 1.766(4) . ?
C41 H41A 0.9900 . ?
C41 H41B 0.9900 . ?

loop_
_geom_torsion_atom_site_label_1
_geom_torsion_atom_site_label_2
_geom_torsion_atom_site_label_3
_geom_torsion_atom_site_label_4
_geom_torsion
_geom_torsion_site_symmetry_1
_geom_torsion_site_symmetry_2
_geom_torsion_site_symmetry_3
_geom_torsion_site_symmetry_4
_geom_torsion_publ_flag
Br2 C15 C16 C17 -179.55(18) . . . . ?
Br2 C15 C16 C20 0.0(4) . . . . ?
Br1 C35 C34 C33 177.4(2) . . . . ?
Fe1 O2 C1 C6 3.9(4) . . . . ?
Fe1 O2 C1 C2 -178.30(18) . . . . ?
Fe1 O1 C21 C22 -171.42(19) . . . . ?
Fe1 O1 C21 C26 10.0(4) . . . . ?
Fe1 N3 C11 C6 4.4(4) . . . . ?
Fe1 N3 C12 C13 -179.9(2) . . . . ?
Fe1 N3 C12 C17 0.0(3) . . . . ?
Fe1 N4 C37 C32 3.4(3) . . . . ?
Fe1 N4 C37 C36 -175.58(19) . . . . ?
Fe1 N4 C38 C39 175.2(2) . . . . ?
Fe1 N1 C32 C33 178.3(2) . . . . ?
Fe1 N1 C32 C37 -0.7(3) . . . . ?
Fe1 N1 C27 C26 0.0(4) . . . . ?
Fe1 N2 C17 C12 0.4(3) . . . . ?
Fe1 N2 C17 C16 -178.72(19) . . . . ?
Fe1 N2 C18 C19 178.1(2) . . . . ?
C14 C15 C16 C17 -0.2(4) . . . . ?
C14 C15 C16 C20 179.3(3) . . . . ?
C14 C13 C12 N3 -179.8(2) . . . . ?
C14 C13 C12 C17 0.4(4) . . . . ?
O1 C21 C22 C23 -177.6(2) . . . . ?
O1 C21 C26 C27 -3.5(4) . . . . ?
O1 C21 C26 C25 176.1(2) . . . . ?
N4 C37 C32 N1 -1.8(3) . . . . ?
N4 C37 C32 C33 179.1(2) . . . . ?
N4 C37 C36 C35 -179.3(2) . . . . ?
N4 C37 C36 C40 0.2(4) . . . . ?
N1 C27 C26 C21 -1.0(4) . . . . ?
N1 C27 C26 C25 179.4(2) . . . . ?
N2 C17 C12 N3 -0.2(3) . . . . ?
N2 C17 C12 C13 179.6(2) . . . . ?
N2 C17 C16 C15 -179.8(2) . . . . ?
N2 C17 C16 C20 0.7(4) . . . . ?
C10 C9 C8 C7 -0.1(5) . . . . ?
C19 C20 C16 C15 -179.4(3) . . . . ?
C19 C20 C16 C17 0.1(4) . . . . ?
C4 C7 C8 C9 1.2(4) . . . . ?
C15 C14 C13 C12 0.5(4) . . . . ?
C11 N3 C12 C13 -0.3(4) . . . . ?
C11 N3 C12 C17 179.6(2) . . . . ?
C11 C6 C1 O2 0.7(4) . . . . ?
C11 C6 C1 C2 -177.0(2) . . . . ?
C11 C6 C5 C10 -2.0(4) . . . . ?
C11 C6 C5 C4 178.3(2) . . . . ?
C37 N4 C38 C39 0.4(4) . . . . ?
C37 C36 C35 Br1 -178.67(18) . . . . ?
C37 C36 C35 C34 -0.2(4) . . . . ?
C37 C36 C40 C39 -0.5(4) . . . . ?
C13 C14 C15 Br2 178.7(2) . . . . ?
C13 C14 C15 C16 -0.6(4) . . . . ?
C17 N2 C18 C19 0.9(4) . . . . ?
C32 N1 C27 C26 -177.5(2) . . . . ?
C32 C33 C34 C35 0.9(4) . . . . ?
C32 C37 C36 C35 1.8(4) . . . . ?
C32 C37 C36 C40 -178.7(2) . . . . ?
C9 C10 C5 C6 -179.1(3) . . . . ?
C9 C10 C5 C4 0.7(4) . . . . ?
C12 N3 C11 C6 -175.2(2) . . . . ?
C12 C17 C16 C15 1.1(4) . . . . ?
C12 C17 C16 C20 -178.4(2) . . . . ?
C21 C22 C23 C24 1.3(4) . . . . ?
C21 C26 C25 C28 -177.3(2) . . . . ?
C21 C26 C25 C24 1.7(4) . . . . ?
C24 C31 C30 C29 0.0(4) . . . . ?
C20 C19 C18 N2 0.0(4) . . . . ?
C7 C4 C5 C10 0.4(4) . . . . ?
C7 C4 C5 C6 -179.8(2) . . . . ?
C7 C4 C3 C2 179.8(3) . . . . ?
C36 C37 C32 N1 177.2(2) . . . . ?
C36 C37 C32 C33 -1.9(4) . . . . ?
C36 C35 C34 C33 -1.1(4) . . . . ?
C35 C36 C40 C39 179.0(3) . . . . ?
C31 C24 C23 C22 177.2(3) . . . . ?
C31 C24 C25 C28 0.4(4) . . . . ?
C31 C24 C25 C26 -178.7(2) . . . . ?
C31 C30 C29 C28 0.6(4) . . . . ?
C40 C36 C35 Br1 1.9(4) . . . . ?
C40 C36 C35 C34 -179.7(3) . . . . ?
C40 C39 C38 N4 -0.6(4) . . . . ?
C18 N2 C17 C12 177.9(2) . . . . ?
C18 N2 C17 C16 -1.2(4) . . . . ?
C18 C19 C20 C16 -0.5(4) . . . . ?
C38 N4 C37 C32 178.9(2) . . . . ?
C38 N4 C37 C36 -0.2(4) . . . . ?
C38 C39 C40 C36 0.7(4) . . . . ?
C1 C6 C11 N3 -4.9(4) . . . . ?
C1 C6 C5 C10 179.6(2) . . . . ?
C1 C6 C5 C4 -0.2(4) . . . . ?
C1 C2 C3 C4 0.2(4) . . . . ?
C5 C10 C9 C8 -0.8(4) . . . . ?
C5 C6 C11 N3 176.7(2) . . . . ?
C5 C6 C1 O2 179.0(2) . . . . ?
C5 C6 C1 C2 1.4(4) . . . . ?
C5 C4 C7 C8 -1.3(4) . . . . ?
C5 C4 C3 C2 1.0(4) . . . . ?
C16 C17 C12 N3 178.9(2) . . . . ?
C16 C17 C12 C13 -1.3(4) . . . . ?
C27 N1 C32 C33 -4.0(4) . . . . ?
C27 N1 C32 C37 177.0(2) . . . . ?
C27 C26 C25 C28 2.3(4) . . . . ?
C27 C26 C25 C24 -178.7(2) . . . . ?
C22 C21 C26 C27 178.0(2) . . . . ?
C22 C21 C26 C25 -2.5(4) . . . . ?
C23 C24 C31 C30 -179.7(3) . . . . ?
C23 C24 C25 C28 179.6(2) . . . . ?
C23 C24 C25 C26 0.5(4) . . . . ?
C34 C33 C32 N1 -178.4(2) . . . . ?
C34 C33 C32 C37 0.6(4) . . . . ?
C29 C28 C25 C24 0.2(4) . . . . ?
C29 C28 C25 C26 179.3(3) . . . . ?
C26 C21 C22 C23 1.0(4) . . . . ?
C25 C28 C29 C30 -0.7(4) . . . . ?
C25 C24 C31 C30 -0.5(4) . . . . ?
C25 C24 C23 C22 -2.0(4) . . . . ?
C3 C4 C7 C8 179.9(3) . . . . ?
C3 C4 C5 C10 179.2(2) . . . . ?
C3 C4 C5 C6 -1.0(4) . . . . ?
C3 C2 C1 O2 -179.2(2) . . . . ?
C3 C2 C1 C6 -1.4(4) . . . . ?
O3 S1 N5 S2 -140.12(18) . . . . ?
O3 S1 C42 F5 63.5(2) . . . . ?
O3 S1 C42 F6 -176.7(2) . . . . ?
O3 S1 C42 F4 -55.8(2) . . . . ?
O4 S1 N5 S2 -1.4(3) . . . . ?
O4 S1 C42 F5 -61.0(2) . . . . ?
O4 S1 C42 F6 58.7(3) . . . . ?
O4 S1 C42 F4 179.6(2) . . . . ?
O5 S2 N5 S1 -24.5(2) . . . . ?
O5 S2 C43 F1 -172.8(2) . . . . ?
O5 S2 C43 F3 -52.9(2) . . . . ?
O5 S2 C43 F2 66.8(2) . . . . ?
O6 S2 N5 S1 -161.70(18) . . . . ?
O6 S2 C43 F1 -47.1(3) . . . . ?
O6 S2 C43 F3 72.7(2) . . . . ?
O6 S2 C43 F2 -167.5(2) . . . . ?
N5 S1 C42 F5 176.4(2) . . . . ?
N5 S1 C42 F6 -63.9(3) . . . . ?
N5 S1 C42 F4 57.0(2) . . . . ?
N5 S2 C43 F1 65.4(3) . . . . ?
N5 S2 C43 F3 -174.7(2) . . . . ?
N5 S2 C43 F2 -55.0(2) . . . . ?
C43 S2 N5 S1 88.9(2) . . . . ?
C42 S1 N5 S2 112.1(2) . . . . ?
